data_2001482
loop_
_publ_author_name
'Ammon, H. L.'
'Youssefyeh, R. D.'
'Airey, J. E.'
'Studt, W. L.'
'Campbell, H. F.'
'Powers, M. R.'
'Golec, F. A.'

_publ_section_title
;Structure and absolute configuration of a high affinity 5-HT~3~ receptor
 antagonist,
 (5a<i>S</i>,9a<i>S</i>)-<i>N</i>-[(3<i>S</i>)-1-azabicyclo[2.2.2]octan-3-yl]-2-chloro-5a,6,7,8,9,9a-hexahydro-4-dibenzofurancarboxamide
 hydrochloride
;
_journal_issue 8
_journal_name_full 'Acta Crystallographica Section C'
_journal_page_first 1551
_journal_page_last 1554
_journal_paper_doi 10.1107/S0108270193000824
_journal_volume 49
_journal_year 1993
_chemical_formula_moiety 'C20 H26 Cl N2 O2 1+, Cl 1-'
_chemical_formula_sum 'C20 H26 Cl2 N2 O2'
_chemical_formula_weight 397.34
_symmetry_cell_setting orthorhombic
_symmetry_space_group_name_Hall 'P 2ac 2ab'
_symmetry_space_group_name_H-M 'P 21 21 21'
_atom_type_scat_source 'IntTabIV Table 2.2B'
_cell_angle_alpha 90
_cell_angle_beta 90
_cell_angle_gamma 90
_cell_formula_units_Z 4
_cell_length_a 7.4530(4)
_cell_length_b 9.5633(5)
_cell_length_c 27.831(3)
_cell_measurement_reflns_used 25
_cell_measurement_temperature 293
_cell_measurement_theta_max 25.4
_cell_measurement_theta_min 7.9
_cell_volume 1983.7(3)
_diffrn_measurement_device 'Enraf-Nonius CAD-4'
_diffrn_measurement_method \q/2\q
_diffrn_radiation_type CuK\a
_diffrn_radiation_wavelength 1.5418
_diffrn_reflns_limit_h_max 8
_diffrn_reflns_limit_h_min 0
_diffrn_reflns_limit_k_max 0
_diffrn_reflns_limit_k_min -10
_diffrn_reflns_limit_l_max 31
_diffrn_reflns_limit_l_min 0
_diffrn_reflns_number 1797
_diffrn_reflns_theta_max 59.9
_diffrn_standards_decay_% -2.2_to_1.3_-0.5_av.
_diffrn_standards_interval_time 60
_diffrn_standards_number 5
_exptl_absorpt_coefficient_mu 3.08
_exptl_absorpt_correction_T_max 0.838
_exptl_absorpt_correction_T_min 1.213
_exptl_absorpt_correction_type DIFABS
_exptl_crystal_colour Colorless
_exptl_crystal_density_diffrn 1.330
_exptl_crystal_description 'Rectangular plate'
_exptl_crystal_size_max 0.43
_exptl_crystal_size_mid 0.26
_exptl_crystal_size_min 0.06
_refine_diff_density_max 0.15
_refine_diff_density_min -0.13
_refine_ls_extinction_coef 4.47E-6(6)
_refine_ls_extinction_method Zachariasen
_refine_ls_goodness_of_fit_obs 1.71
_refine_ls_hydrogen_treatment refxyz
_refine_ls_number_parameters 340
_refine_ls_number_reflns 1668
_refine_ls_R_factor_obs 0.030
_refine_ls_structure_factor_coef 'F [1/\s^2^(F~o~)\S(F~o~-F~c~)^2^]'
_refine_ls_weighting_details 'w = 1/\s^2^(F~o~)'
_refine_ls_weighting_scheme calc
_refine_ls_wR_factor_obs 0.040
_reflns_number_observed 1668
_reflns_number_total 1757
_reflns_observed_criterion I>3\s(I)
_cod_data_source_file cr1018.cif
_cod_data_source_block cr1018_structure_1_of_1
_cod_depositor_comments
;
The following automatic conversions were performed:

'_refine_ls_weighting_scheme' value '1/\s^2^(F~o~)' was changed to
'calc'. New tag '_refine_ls_weighting_details' was created. The value
of the new tag was set to 'w = 1/\s^2^(F~o~)'.

Automatic conversion script
Id: cif_fix_values 3143 2015-03-26 13:38:13Z robertas 
;
_cod_original_cell_volume 1983.7(4)
_cod_database_code 2001482

loop_
_atom_site_label
_atom_site_fract_x
_atom_site_fract_y
_atom_site_fract_z
_atom_site_U_iso_or_equiv
Cl1 .66790(10) .54010(10) .21041(3) 4.01(4)
Cl2 -.37140(10) -.24850(10) .38019(4) 4.92(5)
O1 .2078(3) .1511(2) .40830(7) 2.88(9)
O2 -.2407(3) .3109(3) .35090(10) 4.30(10)
N1 .3440(4) .5113(3) .27530(10) 3.00(10)
N2 .0409(4) .2832(3) .32230(10) 2.80(10)
C1 -.0830(4) .1039(3) .37210(10) 2.40(10)
C2 -.2198(5) .0048(3) .36750(10) 2.70(10)
C3 -.2031(4) -.1248(3) .38880(10) 3.10(10)
C4 -.0546(5) -.1609(3) .41620(10) 3.20(10)
C5 .0797(4) -.0639(3) .42140(10) 2.80(10)
C6 .0644(4) .0664(3) .39900(10) 2.50(10)
C7 .2480(5) -.0613(4) .45160(10) 3.30(10)
C8 .2024(6) -.0294(5) .50390(10) 4.4(2)
C9 .3599(7) .0346(5) .5309(2) 5.1(2)
C10 .4217(6) .1669(4) .50660(10) 4.1(2)
C11 .4841(5) .1378(5) .45600(10) 3.7(2)
C12 .3506(4) .0569(4) .42580(10) 3.20(10)
C13 -.1028(4) .2435(3) .34770(10) 2.60(10)
C14 .1930(5) .4209(4) .25980(10) 3.2(2)
C15 .0469(4) .4195(3) .29850(10) 2.70(10)
C16 .0884(5) .5388(4) .33400(10) 3.40(10)
C17 .1102(6) .6718(4) .3040(2) 4.0(2)
C18 .2870(5) .6613(4) .27630(10) 3.4(2)
C19 .4052(5) .4670(4) .32440(10) 3.8(2)
C20 .2592(7) .5070(4) .36080(10) 4.2(2)
H1N .438(5) .505(3) .2630(10) 2.5(8)
H2N .128(5) .219(4) .3180(10) 4.0(10)
H2 -.320(5) .028(4) .3500(10) 3.7(8)
H4 -.040(5) -.254(3) .4320(10) 3.4(7)
H7 .313(5) -.148(4) .4520(10) 3.4(7)
H8A .181(7) -.111(5) .516(2) 6.0(10)
H8B .109(8) .044(5) .501(2) 8.0(10)
H9A .334(5) .047(4) .5670(10) 5.0(10)
H9B .464(7) -.034(5) .532(2) 7.0(10)
H10A .327(5) .232(4) .5050(10) 4.0(9)
H10B .521(6) .212(4) .5240(10) 6.0(10)
H11A .583(6) .071(4) .4620(10) 4.6(9)
H11B .516(5) .228(4) .4360(10) 5.0(10)
H12 .410(5) .015(3) .396(3) 3.7(8)
H14A .152(6) .469(4) .233(2) 6.0(10)
H14B .237(4) .332(3) .2560(10) 2.4(7)
H15 -.073(4) .435(3) .2840(10) 2.3(6)
H16 -.009(5) .545(4) .3550(10) 3.5(8)
H17A .010(5) .678(4) .2800(10) 3.8(8)
H17B .118(6) .753(4) .324(2) 5.0(10)
H18A .272(5) .696(4) .2420(10) 4.5(9)
H18B .386(5) .709(4) .2920(10) 3.3(8)
H19A .425(5) .363(4) .3240(10) 4.1(8)
H19B .526(5) .507(4) .3320(10) 4.0(8)
H20A .243(7) .423(5) .378(2) 8.0(10)
H20B .302(5) .586(4) .3760(10) 4.5(9)

loop_
_geom_angle_atom_site_label_1
_geom_angle_atom_site_label_2
_geom_angle_atom_site_label_3
_geom_angle
_geom_angle_publ_flag
C6 O1 C12 105.4(2) yes
C14 N1 C18 110.4(3) yes
C14 N1 C19 109.3(3) yes
C18 N1 C19 109.9(3) yes
C13 N2 C15 121.1(3) yes
C6 C1 C2 117.1(3) yes
C6 C1 C13 123.6(3) yes
C2 C1 C13 119.3(3) yes
C3 C2 C1 120.3(3) yes
C2 C3 C4 122.1(3) yes
C2 C3 Cl2 119.1(2) yes
C4 C3 Cl2 118.7(2) yes
C5 C4 C3 118.1(3) yes
C4 C5 C6 119.7(3) yes
C4 C5 C7 132.5(3) yes
C6 C5 C7 107.6(3) yes
O1 C6 C1 125.0(3) yes
O1 C6 C5 112.3(3) yes
C1 C6 C5 122.7(3) yes
C5 C7 C8 110.4(3) yes
C5 C7 C12 99.4(2) yes
C8 C7 C12 114.1(3) yes
C9 C8 C7 112.3(4) yes
C10 C9 C8 110.6(3) yes
C9 C10 C11 110.9(4) yes
C10 C11 C12 114.2(3) yes
O1 C12 C11 110.2(3) yes
O1 C12 C7 104.1(3) yes
C11 C12 C7 116.2(3) yes
O2 C13 N2 124.3(3) yes
O2 C13 C1 121.4(3) yes
N2 C13 C1 114.3(3) yes
N1 C14 C15 109.8(3) yes
N2 C15 C14 110.4(3) yes
N2 C15 C16 112.1(3) yes
C14 C15 C16 107.6(3) yes
C20 C16 C17 110.3(3) yes
C20 C16 C15 109.7(3) yes
C17 C16 C15 106.7(3) yes
C16 C17 C18 108.2(3) yes
N1 C18 C17 108.4(3) yes
N1 C19 C20 108.3(3) yes
C16 C20 C19 108.9(3) yes

loop_
_geom_bond_atom_site_label_1
_geom_bond_atom_site_label_2
_geom_bond_distance
_geom_bond_publ_flag
Cl2 C3 1.741(3) yes
O1 C6 1.366(4) yes
O1 C12 1.477(4) yes
O2 C13 1.217(4) yes
N1 C14 1.483(5) yes
N1 C18 1.497(4) yes
N1 C19 1.502(5) yes
N2 C13 1.338(4) yes
N2 C15 1.463(4) yes
C1 C6 1.377(4) yes
C1 C2 1.398(4) yes
C1 C13 1.505(4) yes
C2 C3 1.379(4) yes
C3 C4 1.388(5) yes
C4 C5 1.373(5) yes
C5 C6 1.398(4) yes
C5 C7 1.511(5) yes
C7 C8 1.524(5) yes
C7 C12 1.543(5) yes
C8 C9 1.523(6) yes
C9 C10 1.506(6) yes
C10 C11 1.509(5) yes
C11 C12 1.515(5) yes
C14 C15 1.533(5) yes
C15 C16 1.541(5) yes
C16 C20 1.506(6) yes
C16 C17 1.530(5) yes
C17 C18 1.531(6) yes
C19 C20 1.534(6) yes

loop_
_geom_torsion_atom_site_label_1
_geom_torsion_atom_site_label_2
_geom_torsion_atom_site_label_3
_geom_torsion_atom_site_label_4
_geom_torsion
O1 C12 C7 C5 31.9(3)
O1 C12 C7 C8 -85.7(3)
O1 C12 C11 C10 78.7(4)
C5 C7 C12 C11 153.2(3)
C5 C7 C8 C9 -155.6(4)
C7 C8 C9 C10 57.8(5)
C7 C12 C11 C10 -39.4(5)
C8 C7 C12 C11 35.7(5)
C8 C9 C10 C11 -61.0(5)
C9 C10 C11 C12 51.8(5)
N2 C13 C1 C2 -131.5(3)
N2 C13 C1 C6 48.1(4)
O2 C13 C1 C2 47.3(4)
O2 C13 C1 C6 -133.1(3)
O2 C13 N2 C15 4.5(5)
C13 N2 C15 C14 -161.9(3)
C13 N2 C15 C16 78.2(4)
N1 C14 C15 C16 13.2(4)
N1 C18 C17 C16 18.3(4)
N1 C19 C20 C16 15.5(4)
